data_4080169
loop_
_publ_author_name
'Wiese, Stefan'
'Aguila, Mae Joanne B.'
'Kogut, Elzbieta'
'Warren, Timothy H.'

_publ_contact_author 'Timothy H. Warren'
_publ_section_title
;
 \b-Diketiminato Nickel Imides in Catalytic Nitrene Transfer to
 Isocyanides
;
_journal_issue 8
_journal_name_full Organometallics
_journal_page_first 2300
_journal_paper_doi 10.1021/om300909n
_journal_volume 32
_journal_year 2013
_chemical_formula_sum 'C52 H62 N5 Ni2 O0.5'
_chemical_formula_weight 882.49
_chemical_name_common {[Me2NN]Ni}2(m-NAd)
_chemical_name_systematic
; 
 ? 
;
_space_group_IT_number 14
_symmetry_cell_setting monoclinic
_symmetry_space_group_name_Hall '-P 2yn'
_symmetry_space_group_name_H-M 'P 1 21/n 1'
_atom_sites_solution_hydrogens geom
_atom_sites_solution_primary direct
_atom_sites_solution_secondary difmap
_audit_creation_method SHELXL-97
_cell_angle_alpha 90.00
_cell_angle_beta 93.5140(10)
_cell_angle_gamma 90.00
_cell_formula_units_Z 4
_cell_length_a 10.6222(6)
_cell_length_b 21.5359(11)
_cell_length_c 20.3535(11)
_cell_measurement_reflns_used 9982
_cell_measurement_temperature 100(2)
_cell_measurement_theta_max 27.120
_cell_measurement_theta_min 2.217
_cell_volume 4647.3(4)
_computing_cell_refinement 'Bruker APEXII'
_computing_data_collection 'Bruker APEXII'
_computing_data_reduction 'Bruker APEXII'
_computing_molecular_graphics 'XSEED for Windows with POV-Ray; Barbour L (1999)'
_computing_structure_refinement 'SHELXL-97 (Sheldrick, 1997)'
_computing_structure_solution 'SHELXS-97 (Sheldrick, 1990)'
_diffrn_ambient_temperature 100(2)
_diffrn_measured_fraction_theta_full 0.999
_diffrn_measured_fraction_theta_max 0.971
_diffrn_radiation_monochromator graphite
_diffrn_radiation_source 'fine-focus sealed tube'
_diffrn_radiation_type MoK\a
_diffrn_radiation_wavelength 0.71073
_diffrn_reflns_av_R_equivalents 0.0354
_diffrn_reflns_av_sigmaI/netI 0.0363
_diffrn_reflns_limit_h_max 13
_diffrn_reflns_limit_h_min -13
_diffrn_reflns_limit_k_max 28
_diffrn_reflns_limit_k_min -28
_diffrn_reflns_limit_l_max 26
_diffrn_reflns_limit_l_min -26
_diffrn_reflns_number 41637
_diffrn_reflns_theta_full 26.00
_diffrn_reflns_theta_max 28.25
_diffrn_reflns_theta_min 1.38
_exptl_absorpt_coefficient_mu 0.851
_exptl_absorpt_correction_T_max 0.9587
_exptl_absorpt_correction_T_min 0.7606
_exptl_absorpt_correction_type multi-scan
_exptl_absorpt_process_details 'SADABS based on Blessing's method; Blessing, Acta Cryst. (1995) A51 33-38'
_exptl_crystal_colour purple
_exptl_crystal_density_diffrn 1.261
_exptl_crystal_density_method 'not measured'
_exptl_crystal_description plate
_exptl_crystal_F_000 1876
_exptl_crystal_size_max 0.34
_exptl_crystal_size_mid 0.20
_exptl_crystal_size_min 0.05
_refine_diff_density_max 0.439
_refine_diff_density_min -0.374
_refine_diff_density_rms 0.061
_refine_ls_extinction_method none
_refine_ls_goodness_of_fit_ref 1.020
_refine_ls_hydrogen_treatment constr
_refine_ls_matrix_type full
_refine_ls_number_parameters 550
_refine_ls_number_reflns 11163
_refine_ls_number_restraints 0
_refine_ls_restrained_S_all 1.020
_refine_ls_R_factor_all 0.0535
_refine_ls_R_factor_gt 0.0365
_refine_ls_shift/su_max 0.001
_refine_ls_shift/su_mean 0.000
_refine_ls_structure_factor_coef Fsqd
_refine_ls_weighting_details 'calc w=1/[\s^2^(Fo^2^)+(0.0489P)^2^+1.2868P] where P=(Fo^2^+2Fc^2^)/3'
_refine_ls_weighting_scheme calc
_refine_ls_wR_factor_gt 0.0863
_refine_ls_wR_factor_ref 0.0940
_reflns_number_gt 8672
_reflns_number_total 11163
_reflns_threshold_expression >2sigma(I)
_cod_data_source_file om300909n_si_002.cif
_cod_data_source_block cmpd_5
_cod_depositor_comments
;
The following automatic conversions were performed:

'_symmetry_cell_setting' value 'Monoclinic' changed to 'monoclinic'
according to /home/saulius/struct/CIF-dictionaries/cif_core.dic
dictionary named 'cif_core.dic' version 2.4.2 from 2011-04-26.

Automatic conversion script
Id: cif_fix_values 1891 2012-01-12 08:04:46Z andrius 
;
_cod_original_sg_symbol_H-M P21/n
_cod_original_formula_sum 'C52 H62 N5 Ni2 O0.50'
_cod_database_code 4080169

loop_
_symmetry_equiv_pos_as_xyz
'x, y, z'
'-x+1/2, y+1/2, -z+1/2'
'-x, -y, -z'
'x-1/2, -y-1/2, z-1/2'

loop_
_atom_site_label
_atom_site_type_symbol
_atom_site_fract_x
_atom_site_fract_y
_atom_site_fract_z
_atom_site_U_iso_or_equiv
_atom_site_adp_type
_atom_site_occupancy
_atom_site_symmetry_multiplicity
_atom_site_calc_flag
_atom_site_refinement_flags
_atom_site_disorder_assembly
_atom_site_disorder_group
Ni2 Ni 0.79221(2) 0.234086(10) 0.383205(11) 0.01813(7) Uani 1 1 d . . .
Ni1 Ni 0.60864(2) 0.313381(10) 0.416975(11) 0.01863(7) Uani 1 1 d . . .
N2 N 0.54101(14) 0.37051(7) 0.35334(8) 0.0224(3) Uani 1 1 d . . .
N5 N 0.65913(15) 0.23692(7) 0.43013(8) 0.0229(3) Uani 1 1 d . . .
N3 N 0.82228(14) 0.15862(7) 0.33396(7) 0.0212(3) Uani 1 1 d . . .
N4 N 0.96324(14) 0.26108(7) 0.38737(7) 0.0205(3) Uani 1 1 d . . .
C20 C 0.4570(3) 0.28111(11) 0.25417(12) 0.0451(6) Uani 1 1 d . . .
H20A H 0.4385 0.2573 0.2149 0.068 Uiso 1 1 calc R . .
H20B H 0.3812 0.3005 0.2673 0.068 Uiso 1 1 calc R . .
H20C H 0.4899 0.2542 0.2886 0.068 Uiso 1 1 calc R . .
C6 C 0.56405(17) 0.32848(9) 0.55611(9) 0.0216(4) Uani 1 1 d . . .
C1 C 0.44071(17) 0.39433(8) 0.48472(10) 0.0242(4) Uani 1 1 d . . .
N1 N 0.52649(14) 0.34917(7) 0.49045(7) 0.0217(3) Uani 1 1 d . . .
C7 C 0.67312(18) 0.35320(9) 0.58780(10) 0.0277(4) Uani 1 1 d . . .
C28 C 0.66192(18) 0.14157(10) 0.24481(9) 0.0266(4) Uani 1 1 d . . .
C10 C 0.5314(2) 0.26480(10) 0.65034(9) 0.0305(4) Uani 1 1 d . . .
H10 H 0.4839 0.2356 0.6716 0.037 Uiso 1 1 calc R . .
C26 C 1.19435(18) 0.24978(10) 0.38575(11) 0.0316(5) Uani 1 1 d . . .
H26A H 1.2051 0.2875 0.3616 0.047 Uiso 1 1 calc R . .
H26B H 1.2531 0.2192 0.3722 0.047 Uiso 1 1 calc R . .
H26C H 1.2093 0.2577 0.4320 0.047 Uiso 1 1 calc R . .
C27 C 0.71404(17) 0.12485(9) 0.30725(9) 0.0217(4) Uani 1 1 d . . .
C13 C 0.5534(2) 0.33028(10) 0.24103(10) 0.0334(5) Uani 1 1 d . . .
C3 C 0.44391(18) 0.40862(9) 0.36264(10) 0.0255(4) Uani 1 1 d . . .
C17 C 0.68204(18) 0.41861(9) 0.27769(10) 0.0264(4) Uani 1 1 d . . .
C12 C 0.59256(18) 0.37269(9) 0.28983(9) 0.0241(4) Uani 1 1 d . . .
C32 C 0.66127(19) 0.07705(9) 0.34308(9) 0.0257(4) Uani 1 1 d . . .
C16 C 0.7300(2) 0.42132(10) 0.21566(11) 0.0353(5) Uani 1 1 d . . .
H16 H 0.7890 0.4516 0.2069 0.042 Uiso 1 1 calc R . .
C19 C 0.37179(18) 0.25927(9) 0.55414(9) 0.0262(4) Uani 1 1 d . . .
H19A H 0.3095 0.2916 0.5505 0.039 Uiso 1 1 calc R . .
H19B H 0.3413 0.2257 0.5798 0.039 Uiso 1 1 calc R . .
H19C H 0.3882 0.2445 0.5110 0.039 Uiso 1 1 calc R . .
C2 C 0.39649(18) 0.41878(9) 0.42397(10) 0.0278(4) Uani 1 1 d . . .
H2 H 0.3270 0.4450 0.4246 0.033 Uiso 1 1 calc R . .
C23 C 1.04792(18) 0.16731(9) 0.34371(9) 0.0263(4) Uani 1 1 d . . .
H23 H 1.1224 0.1459 0.3376 0.032 Uiso 1 1 calc R . .
C29 C 0.55213(19) 0.11188(11) 0.22051(10) 0.0331(5) Uani 1 1 d . . .
H29 H 0.5165 0.1227 0.1792 0.040 Uiso 1 1 calc R . .
C5 C 0.3825(2) 0.44415(10) 0.30504(11) 0.0352(5) Uani 1 1 d . . .
H5A H 0.4426 0.4723 0.2881 0.053 Uiso 1 1 calc R . .
H5B H 0.3117 0.4671 0.3194 0.053 Uiso 1 1 calc R . .
H5C H 0.3543 0.4155 0.2711 0.053 Uiso 1 1 calc R . .
C11 C 0.49141(17) 0.28445(9) 0.58717(9) 0.0228(4) Uani 1 1 d . . .
C48 C 0.5007(2) 0.15719(9) 0.43787(12) 0.0353(5) Uani 1 1 d . . .
H48 H 0.4689 0.1672 0.3956 0.042 Uiso 1 1 calc R . .
C31 C 0.5510(2) 0.04896(10) 0.31685(11) 0.0321(5) Uani 1 1 d . . .
H31 H 0.5140 0.0175 0.3404 0.039 Uiso 1 1 calc R . .
C39 C 0.7260(2) 0.18916(11) 0.20471(10) 0.0367(5) Uani 1 1 d . . .
H39A H 0.6776 0.1956 0.1639 0.055 Uiso 1 1 calc R . .
H39B H 0.8089 0.1748 0.1959 0.055 Uiso 1 1 calc R . .
H39C H 0.7325 0.2275 0.2287 0.055 Uiso 1 1 calc R . .
C43 C 0.6048(2) 0.18958(9) 0.46570(10) 0.0298(5) Uani 1 1 d . . .
C24 C 1.06137(17) 0.22604(9) 0.37236(9) 0.0234(4) Uani 1 1 d . . .
C9 C 0.6400(2) 0.28795(12) 0.68173(10) 0.0373(5) Uani 1 1 d . . .
H9 H 0.6664 0.2738 0.7235 0.045 Uiso 1 1 calc R . .
C21 C 0.7241(2) 0.46422(10) 0.33056(11) 0.0336(5) Uani 1 1 d . . .
H21A H 0.7869 0.4913 0.3143 0.050 Uiso 1 1 calc R . .
H21B H 0.7592 0.4421 0.3683 0.050 Uiso 1 1 calc R . .
H21C H 0.6531 0.4883 0.3427 0.050 Uiso 1 1 calc R . .
C30 C 0.4955(2) 0.06683(10) 0.25655(11) 0.0342(5) Uani 1 1 d . . .
H30 H 0.4205 0.0486 0.2405 0.041 Uiso 1 1 calc R . .
C22 C 0.93670(18) 0.13672(9) 0.32313(9) 0.0253(4) Uani 1 1 d . . .
C4 C 0.3902(2) 0.42329(10) 0.54563(10) 0.0307(5) Uani 1 1 d . . .
H4A H 0.3537 0.3916 0.5716 0.046 Uiso 1 1 calc R . .
H4B H 0.3270 0.4535 0.5328 0.046 Uiso 1 1 calc R . .
H4C H 0.4579 0.4431 0.5711 0.046 Uiso 1 1 calc R . .
C40 C 0.7230(2) 0.05531(9) 0.40730(10) 0.0316(5) Uani 1 1 d . . .
H40A H 0.6606 0.0375 0.4338 0.047 Uiso 1 1 calc R . .
H40B H 0.7623 0.0899 0.4301 0.047 Uiso 1 1 calc R . .
H40C H 0.7857 0.0246 0.3991 0.047 Uiso 1 1 calc R . .
C33 C 0.99366(17) 0.32262(9) 0.41121(10) 0.0246(4) Uani 1 1 d . . .
C34 C 1.01016(18) 0.33343(11) 0.47905(10) 0.0320(5) Uani 1 1 d . . .
C25 C 0.9501(2) 0.07697(10) 0.28513(11) 0.0365(5) Uani 1 1 d . . .
H25A H 0.9087 0.0439 0.3070 0.055 Uiso 1 1 calc R . .
H25B H 1.0379 0.0672 0.2829 0.055 Uiso 1 1 calc R . .
H25C H 0.9121 0.0819 0.2414 0.055 Uiso 1 1 calc R . .
C38 C 1.00918(18) 0.37018(10) 0.36570(11) 0.0314(5) Uani 1 1 d . . .
C42 C 0.9940(2) 0.35731(12) 0.29299(11) 0.0422(6) Uani 1 1 d . . .
H42A H 1.0625 0.3318 0.2803 0.063 Uiso 1 1 calc R . .
H42B H 0.9941 0.3958 0.2692 0.063 Uiso 1 1 calc R . .
H42C H 0.9156 0.3361 0.2831 0.063 Uiso 1 1 calc R . .
C35 C 1.0469(2) 0.39303(12) 0.49982(13) 0.0470(7) Uani 1 1 d . . .
H35 H 1.0602 0.4010 0.5446 0.056 Uiso 1 1 calc R . .
C14 C 0.6050(3) 0.33499(11) 0.17971(11) 0.0443(6) Uani 1 1 d . . .
H14 H 0.5801 0.3070 0.1466 0.053 Uiso 1 1 calc R . .
C47 C 0.4440(2) 0.11019(10) 0.47251(14) 0.0469(7) Uani 1 1 d . . .
C18 C 0.7463(2) 0.40313(10) 0.55522(12) 0.0389(5) Uani 1 1 d . . .
H18A H 0.7743 0.3878 0.5143 0.058 Uiso 1 1 calc R . .
H18B H 0.8181 0.4147 0.5835 0.058 Uiso 1 1 calc R . .
H18C H 0.6933 0.4387 0.5471 0.058 Uiso 1 1 calc R . .
C8 C 0.7096(2) 0.33230(11) 0.65090(10) 0.0352(5) Uani 1 1 d . . .
H8 H 0.7819 0.3484 0.6726 0.042 Uiso 1 1 calc R . .
C15 C 0.6917(2) 0.38013(11) 0.16725(11) 0.0434(6) Uani 1 1 d . . .
H15 H 0.7244 0.3827 0.1260 0.052 Uiso 1 1 calc R . .
C44 C 0.6533(2) 0.17431(10) 0.52887(11) 0.0390(6) Uani 1 1 d . . .
H44 H 0.7219 0.1961 0.5478 0.047 Uiso 1 1 calc R . .
C37 C 1.0438(2) 0.42903(11) 0.38940(14) 0.0447(6) Uani 1 1 d . . .
H37 H 1.0536 0.4614 0.3599 0.054 Uiso 1 1 calc R . .
C46 C 0.4958(3) 0.09559(11) 0.53540(14) 0.0579(8) Uani 1 1 d . . .
H46 H 0.4593 0.0640 0.5589 0.070 Uiso 1 1 calc R . .
C41 C 0.9908(2) 0.28227(13) 0.52721(10) 0.0424(6) Uani 1 1 d . . .
H41A H 0.9073 0.2656 0.5197 0.064 Uiso 1 1 calc R . .
H41B H 1.0010 0.2983 0.5712 0.064 Uiso 1 1 calc R . .
H41C H 1.0516 0.2500 0.5216 0.064 Uiso 1 1 calc R . .
C45 C 0.5993(3) 0.12651(11) 0.56379(12) 0.0543(8) Uani 1 1 d . . .
C50 C 0.3301(3) 0.07618(12) 0.44283(16) 0.0612(8) Uani 1 1 d . . .
H50A H 0.2549 0.0945 0.4581 0.092 Uiso 1 1 calc R . .
H50B H 0.3344 0.0333 0.4558 0.092 Uiso 1 1 calc R . .
H50C H 0.3286 0.0790 0.3957 0.092 Uiso 1 1 calc R . .
C36 C 1.0636(2) 0.43979(12) 0.45575(15) 0.0499(7) Uani 1 1 d . . .
H36 H 1.0884 0.4790 0.4707 0.060 Uiso 1 1 calc R . .
C49 C 0.6552(4) 0.10990(14) 0.63236(13) 0.0862(13) Uani 1 1 d . . .
H49A H 0.7125 0.1419 0.6477 0.129 Uiso 1 1 calc R . .
H49B H 0.6996 0.0712 0.6306 0.129 Uiso 1 1 calc R . .
H49C H 0.5886 0.1061 0.6619 0.129 Uiso 1 1 calc R . .
O30 O 1.0265(3) 0.01873(18) 0.48353(19) 0.0525(9) Uiso 0.50 1 d P . 2
C51 C 0.9654(6) 0.0525(3) 0.5329(3) 0.0437(13) Uiso 0.50 1 d P . 2
C52 C 0.9882(5) 0.1202(2) 0.5203(3) 0.0514(13) Uiso 0.50 1 d P A 2
H52A H 1.0765 0.1292 0.5278 0.077 Uiso 0.50 1 calc PR A 2
H52B H 0.9410 0.1448 0.5495 0.077 Uiso 0.50 1 calc PR A 2
H52C H 0.9617 0.1300 0.4755 0.077 Uiso 0.50 1 calc PR A 2
C53 C 0.9218(6) 0.0778(3) 0.5621(3) 0.0657(16) Uiso 0.50 1 d P B 1
H53A H 0.9380 0.0595 0.6049 0.099 Uiso 0.50 1 calc PR B 1
H53B H 0.8349 0.0715 0.5478 0.099 Uiso 0.50 1 calc PR B 1
H53C H 0.9395 0.1215 0.5644 0.099 Uiso 0.50 1 calc PR B 1
C54 C 1.0049(6) 0.0477(3) 0.5141(3) 0.0525(15) Uiso 0.50 1 d P B 1

loop_
_atom_site_aniso_label
_atom_site_aniso_U_11
_atom_site_aniso_U_22
_atom_site_aniso_U_33
_atom_site_aniso_U_23
_atom_site_aniso_U_13
_atom_site_aniso_U_12
Ni2 0.01858(12) 0.02003(12) 0.01606(11) -0.00088(9) 0.00345(8) 0.00347(9)
Ni1 0.02061(12) 0.01611(12) 0.01977(12) 0.00179(9) 0.00596(9) 0.00294(9)
N2 0.0237(8) 0.0191(8) 0.0249(8) 0.0035(6) 0.0058(6) 0.0012(6)
N5 0.0244(8) 0.0210(8) 0.0243(8) 0.0060(6) 0.0091(6) 0.0080(6)
N3 0.0218(8) 0.0233(8) 0.0184(7) -0.0042(6) 0.0010(6) 0.0027(6)
N4 0.0198(8) 0.0240(8) 0.0176(7) -0.0023(6) 0.0007(6) 0.0023(6)
C20 0.0619(17) 0.0353(13) 0.0372(13) -0.0017(10) -0.0040(11) -0.0163(12)
C6 0.0213(9) 0.0228(9) 0.0211(9) -0.0044(7) 0.0046(7) 0.0053(7)
C1 0.0220(9) 0.0189(9) 0.0326(10) 0.0000(8) 0.0095(8) 0.0016(7)
N1 0.0231(8) 0.0193(8) 0.0233(8) 0.0002(6) 0.0070(6) 0.0030(6)
C7 0.0231(10) 0.0259(10) 0.0346(11) -0.0099(8) 0.0066(8) 0.0026(8)
C28 0.0231(10) 0.0353(11) 0.0218(9) -0.0026(8) 0.0039(8) 0.0027(8)
C10 0.0310(11) 0.0404(12) 0.0211(9) 0.0028(8) 0.0083(8) 0.0076(9)
C26 0.0204(10) 0.0407(12) 0.0333(11) -0.0101(9) -0.0021(8) 0.0040(8)
C27 0.0200(9) 0.0228(9) 0.0225(9) -0.0067(7) 0.0041(7) 0.0039(7)
C13 0.0469(13) 0.0246(10) 0.0287(11) 0.0050(8) 0.0011(9) 0.0002(9)
C3 0.0240(10) 0.0210(9) 0.0321(10) 0.0073(8) 0.0046(8) 0.0011(7)
C17 0.0273(10) 0.0229(10) 0.0296(10) 0.0078(8) 0.0072(8) 0.0062(8)
C12 0.0286(10) 0.0200(9) 0.0241(9) 0.0066(7) 0.0050(8) 0.0049(7)
C32 0.0290(10) 0.0230(10) 0.0256(9) -0.0047(8) 0.0059(8) 0.0047(8)
C16 0.0373(12) 0.0302(11) 0.0399(12) 0.0149(10) 0.0135(10) 0.0070(9)
C19 0.0262(10) 0.0283(10) 0.0246(9) 0.0000(8) 0.0055(8) -0.0026(8)
C2 0.0256(10) 0.0214(10) 0.0373(11) 0.0058(8) 0.0097(8) 0.0083(8)
C23 0.0206(9) 0.0333(11) 0.0250(10) -0.0059(8) 0.0010(8) 0.0080(8)
C29 0.0275(11) 0.0467(13) 0.0247(10) -0.0058(9) -0.0010(8) 0.0018(9)
C5 0.0305(11) 0.0355(12) 0.0402(12) 0.0146(10) 0.0069(9) 0.0101(9)
C11 0.0224(9) 0.0263(10) 0.0202(9) -0.0040(7) 0.0051(7) 0.0040(7)
C48 0.0364(12) 0.0230(10) 0.0486(13) 0.0078(9) 0.0207(10) 0.0090(9)
C31 0.0307(11) 0.0256(11) 0.0409(12) -0.0045(9) 0.0084(9) -0.0036(8)
C39 0.0325(12) 0.0548(15) 0.0229(10) 0.0075(10) 0.0018(9) -0.0018(10)
C43 0.0375(11) 0.0201(10) 0.0340(11) 0.0069(8) 0.0195(9) 0.0115(8)
C24 0.0211(9) 0.0314(10) 0.0177(8) -0.0027(7) 0.0001(7) 0.0043(8)
C9 0.0355(12) 0.0565(15) 0.0198(10) -0.0030(10) 0.0003(9) 0.0130(11)
C21 0.0319(11) 0.0273(11) 0.0421(12) 0.0057(9) 0.0062(9) -0.0028(9)
C30 0.0240(10) 0.0408(12) 0.0378(12) -0.0138(10) 0.0006(9) -0.0034(9)
C22 0.0254(10) 0.0274(10) 0.0231(9) -0.0059(8) 0.0028(8) 0.0071(8)
C4 0.0304(11) 0.0278(11) 0.0347(11) -0.0061(9) 0.0077(9) 0.0081(8)
C40 0.0396(12) 0.0229(10) 0.0323(11) 0.0030(8) 0.0024(9) 0.0039(9)
C33 0.0157(9) 0.0295(10) 0.0288(10) -0.0071(8) 0.0029(7) 0.0007(7)
C34 0.0214(10) 0.0457(13) 0.0295(10) -0.0158(9) 0.0055(8) -0.0030(9)
C25 0.0297(11) 0.0379(12) 0.0419(13) -0.0197(10) 0.0040(9) 0.0072(9)
C38 0.0196(10) 0.0313(11) 0.0441(12) 0.0014(9) 0.0073(9) 0.0036(8)
C42 0.0366(13) 0.0507(15) 0.0396(13) 0.0171(11) 0.0059(10) 0.0055(11)
C35 0.0266(11) 0.0645(17) 0.0514(14) -0.0377(13) 0.0146(10) -0.0127(11)
C14 0.0764(18) 0.0323(12) 0.0244(11) 0.0005(9) 0.0039(11) 0.0052(12)
C47 0.0540(15) 0.0230(11) 0.0676(17) 0.0063(11) 0.0363(13) 0.0040(10)
C18 0.0283(11) 0.0326(12) 0.0563(15) -0.0098(11) 0.0060(10) -0.0056(9)
C8 0.0247(11) 0.0479(13) 0.0320(11) -0.0160(10) -0.0046(9) 0.0045(9)
C15 0.0649(17) 0.0393(13) 0.0280(11) 0.0110(10) 0.0187(11) 0.0137(12)
C44 0.0657(16) 0.0236(11) 0.0297(11) 0.0036(9) 0.0191(11) 0.0109(10)
C37 0.0276(12) 0.0306(12) 0.0778(19) -0.0008(12) 0.0184(12) -0.0009(9)
C46 0.097(2) 0.0236(12) 0.0581(17) 0.0095(11) 0.0478(16) -0.0002(13)
C41 0.0376(13) 0.0706(17) 0.0186(10) -0.0088(10) -0.0004(9) -0.0074(12)
C45 0.108(2) 0.0260(12) 0.0322(12) 0.0068(10) 0.0306(14) 0.0064(14)
C50 0.0523(16) 0.0366(14) 0.098(2) 0.0090(15) 0.0336(16) -0.0069(12)
C36 0.0308(12) 0.0366(13) 0.085(2) -0.0284(14) 0.0246(13) -0.0084(10)
C49 0.188(4) 0.0418(16) 0.0305(14) 0.0127(12) 0.0235(19) 0.003(2)

loop_
_atom_type_symbol
_atom_type_description
_atom_type_scat_dispersion_real
_atom_type_scat_dispersion_imag
_atom_type_scat_source
C C 0.0033 0.0016 'International Tables Vol C Tables 4.2.6.8 and 6.1.1.4'
H H 0.0000 0.0000 'International Tables Vol C Tables 4.2.6.8 and 6.1.1.4'
N N 0.0061 0.0033 'International Tables Vol C Tables 4.2.6.8 and 6.1.1.4'
Ni Ni 0.3393 1.1124 'International Tables Vol C Tables 4.2.6.8 and 6.1.1.4'
O O 0.0106 0.0060 'International Tables Vol C Tables 4.2.6.8 and 6.1.1.4'

loop_
_geom_angle_atom_site_label_1
_geom_angle_atom_site_label_2
_geom_angle_atom_site_label_3
_geom_angle
_geom_angle_site_symmetry_1
_geom_angle_site_symmetry_3
N5 Ni2 N4 139.75(7) . .
N5 Ni2 N3 118.19(7) . .
N4 Ni2 N3 95.25(6) . .
N5 Ni2 Ni1 39.15(5) . .
N4 Ni2 Ni1 119.69(5) . .
N3 Ni2 Ni1 143.10(5) . .
N5 Ni1 N2 144.71(7) . .
N5 Ni1 N1 113.91(7) . .
N2 Ni1 N1 95.71(6) . .
N5 Ni1 Ni2 39.35(5) . .
N2 Ni1 Ni2 118.93(5) . .
N1 Ni1 Ni2 144.21(5) . .
C3 N2 C12 116.52(15) . .
C3 N2 Ni1 124.30(13) . .
C12 N2 Ni1 119.15(12) . .
C43 N5 Ni1 129.41(12) . .
C43 N5 Ni2 129.02(12) . .
Ni1 N5 Ni2 101.49(8) . .
C22 N3 C27 118.27(15) . .
C22 N3 Ni2 124.07(13) . .
C27 N3 Ni2 117.66(11) . .
C24 N4 C33 115.72(15) . .
C24 N4 Ni2 124.92(13) . .
C33 N4 Ni2 119.29(12) . .
C7 C6 C11 121.00(18) . .
C7 C6 N1 119.01(17) . .
C11 C6 N1 119.99(16) . .
N1 C1 C2 122.88(17) . .
N1 C1 C4 120.21(17) . .
C2 C1 C4 116.87(17) . .
C1 N1 C6 117.10(15) . .
C1 N1 Ni1 124.10(13) . .
C6 N1 Ni1 118.71(11) . .
C8 C7 C6 118.60(19) . .
C8 C7 C18 121.00(19) . .
C6 C7 C18 120.36(19) . .
C29 C28 C27 118.63(19) . .
C29 C28 C39 121.22(18) . .
C27 C28 C39 120.13(18) . .
C9 C10 C11 121.1(2) . .
C32 C27 C28 120.88(18) . .
C32 C27 N3 120.77(17) . .
C28 C27 N3 118.34(17) . .
C12 C13 C14 118.2(2) . .
C12 C13 C20 120.66(19) . .
C14 C13 C20 121.1(2) . .
N2 C3 C2 123.15(17) . .
N2 C3 C5 119.92(17) . .
C2 C3 C5 116.92(17) . .
C16 C17 C12 118.60(19) . .
C16 C17 C21 120.82(19) . .
C12 C17 C21 120.57(17) . .
C13 C12 C17 120.78(18) . .
C13 C12 N2 120.43(17) . .
C17 C12 N2 118.78(17) . .
C31 C32 C27 118.26(18) . .
C31 C32 C40 120.66(19) . .
C27 C32 C40 121.06(18) . .
C15 C16 C17 121.1(2) . .
C3 C2 C1 127.84(18) . .
C22 C23 C24 128.05(18) . .
C30 C29 C28 121.2(2) . .
C10 C11 C6 118.52(18) . .
C10 C11 C19 120.29(18) . .
C6 C11 C19 121.19(17) . .
C47 C48 C43 120.9(2) . .
C30 C31 C32 121.4(2) . .
C44 C43 N5 120.6(2) . .
C44 C43 C48 119.6(2) . .
N5 C43 C48 119.76(19) . .
N4 C24 C23 123.04(17) . .
N4 C24 C26 120.06(17) . .
C23 C24 C26 116.89(17) . .
C10 C9 C8 119.7(2) . .
C29 C30 C31 119.5(2) . .
N3 C22 C23 123.14(17) . .
N3 C22 C25 120.01(18) . .
C23 C22 C25 116.82(17) . .
C38 C33 C34 121.26(19) . .
C38 C33 N4 118.94(17) . .
C34 C33 N4 119.77(18) . .
C35 C34 C33 117.8(2) . .
C35 C34 C41 121.6(2) . .
C33 C34 C41 120.61(19) . .
C37 C38 C33 118.4(2) . .
C37 C38 C42 121.1(2) . .
C33 C38 C42 120.47(19) . .
C36 C35 C34 121.5(2) . .
C15 C14 C13 121.4(2) . .
C48 C47 C46 118.0(3) . .
C48 C47 C50 120.8(3) . .
C46 C47 C50 121.2(2) . .
C9 C8 C7 121.0(2) . .
C16 C15 C14 119.9(2) . .
C45 C44 C43 120.2(3) . .
C36 C37 C38 120.9(2) . .
C45 C46 C47 122.2(2) . .
C46 C45 C44 119.0(2) . .
C46 C45 C49 121.7(2) . .
C44 C45 C49 119.4(3) . .
C35 C36 C37 120.2(2) . .
O30 O30 C51 72.7(4) 3_756 .
O30 O30 C51 60.1(4) 3_756 3_756
C51 O30 C51 132.8(3) . 3_756
O30 C51 C52 106.8(5) . .
O30 C51 O30 47.2(3) . 3_756
C52 C51 O30 153.9(6) . 3_756

loop_
_geom_bond_atom_site_label_1
_geom_bond_atom_site_label_2
_geom_bond_distance
_geom_bond_site_symmetry_2
Ni2 N5 1.7549(15) .
Ni2 N4 1.9044(15) .
Ni2 N3 1.9460(15) .
Ni2 Ni1 2.7120(3) .
Ni1 N5 1.7474(15) .
Ni1 N2 1.8956(15) .
Ni1 N1 1.9371(15) .
N2 C3 1.341(2) .
N2 C12 1.435(2) .
N5 C43 1.396(2) .
N3 C22 1.335(2) .
N3 C27 1.439(2) .
N4 C24 1.337(2) .
N4 C33 1.441(2) .
C20 C13 1.508(3) .
C6 C7 1.396(3) .
C6 C11 1.398(3) .
C6 N1 1.442(2) .
C1 N1 1.333(2) .
C1 C2 1.398(3) .
C1 C4 1.515(3) .
C7 C8 1.393(3) .
C7 C18 1.505(3) .
C28 C29 1.394(3) .
C28 C27 1.402(3) .
C28 C39 1.499(3) .
C10 C9 1.378(3) .
C10 C11 1.395(3) .
C26 C24 1.511(3) .
C27 C32 1.399(3) .
C13 C12 1.394(3) .
C13 C14 1.397(3) .
C3 C2 1.392(3) .
C3 C5 1.514(3) .
C17 C16 1.391(3) .
C17 C12 1.404(3) .
C17 C21 1.505(3) .
C32 C31 1.395(3) .
C32 C40 1.501(3) .
C16 C15 1.369(3) .
C19 C11 1.502(3) .
C23 C22 1.394(3) .
C23 C24 1.397(3) .
C29 C30 1.377(3) .
C48 C47 1.392(3) .
C48 C43 1.397(3) .
C31 C30 1.383(3) .
C43 C44 1.395(3) .
C9 C8 1.382(3) .
C22 C25 1.513(3) .
C33 C38 1.397(3) .
C33 C34 1.401(3) .
C34 C35 1.399(3) .
C34 C41 1.497(3) .
C38 C37 1.397(3) .
C38 C42 1.505(3) .
C35 C36 1.367(4) .
C14 C15 1.374(4) .
C47 C46 1.398(4) .
C47 C50 1.508(4) .
C44 C45 1.394(3) .
C37 C36 1.373(4) .
C46 C45 1.381(4) .
C45 C49 1.525(4) .
O30 O30 1.210(7) 3_756
O30 C51 1.428(7) .
O30 C51 1.573(7) 3_756
C51 C52 1.504(8) .
C51 O30 1.573(7) 3_756
C53 C54 1.504(9) .
